data_4341286
loop_
_publ_author_name
'Alvarez, M. Angeles'
'Garc\'ia, M Esther'
'Garc\'ia-Viv\'o, Daniel'
'Lozano, Raquel'
'Ramos, Alberto'
'Ruiz, Miguel A.'

_publ_section_title
;
 Mild P-P Bond Cleavage in the Methyldiphosphenyl Complex
 [Mo2Cp2(\m-PCy2)(\m-\k(2):\k(2)-P2Me)(CO)2] To Give Novel
 Phosphide-Bridged Trinuclear Derivatives.
;
_journal_issue 20
_journal_name_full 'Inorganic chemistry'
_journal_page_first 11261
_journal_page_last 11273
_journal_paper_doi 10.1021/ic501857f
_journal_volume 53
_journal_year 2014
_chemical_compound_source 'synthesis as described'
_chemical_formula_moiety 'C28 H35 Fe Mo2 O5 P3'
_chemical_formula_sum 'C28 H35 Fe Mo2 O5 P3'
_chemical_formula_weight 792.20
_chemical_name_systematic
;
 ?
;
_space_group_IT_number 14
_symmetry_cell_setting monoclinic
_symmetry_Int_Tables_number 14
_symmetry_space_group_name_Hall '-P 2ybc'
_symmetry_space_group_name_H-M 'P 1 21/c 1'
_atom_sites_solution_hydrogens geom
_atom_sites_solution_primary direct
_atom_sites_solution_secondary difmap
_audit_conform_dict_location ftp://ftp.iucr.org/pub/cif_core.dic
_audit_conform_dict_name cif_core.dic
_audit_conform_dict_version 2.4
_audit_creation_method 'WinGX routine CIF_UPDATE'
_cell_angle_alpha 90
_cell_angle_beta 116.591(2)
_cell_angle_gamma 90
_cell_formula_units_Z 4
_cell_length_a 9.9099(2)
_cell_length_b 23.5511(5)
_cell_length_c 15.7915(4)
_cell_measurement_reflns_used 9131
_cell_measurement_temperature 100.2(2)
_cell_measurement_theta_max 69.4748
_cell_measurement_theta_min 8.7995
_cell_measurement_wavelength 1.54184
_cell_volume 3295.72(14)
_computing_cell_refinement
;
CrysAlis RED, Oxford Diffraction Ltd.,
Version 1.171.31.7 (release 18-10-2006 CrysAlis171 .NET)
(compiled Oct 18 2006,16:28:17)
;
_computing_data_collection
;
CrysAlis CCD, Oxford Diffraction Ltd.,
Version 1.171.31.7 (release 18-10-2006 CrysAlis171 .NET)
(compiled Oct 18 2006,16:28:17)
;
_computing_data_reduction
;
CrysAlis RED, Oxford Diffraction Ltd.,
Version 1.171.31.7 (release 18-10-2006 CrysAlis171 .NET)
(compiled Oct 18 2006,16:28:17)
;
_computing_molecular_graphics 'Ortep-3 for Windows (Farrugia, 1997)'
_computing_publication_material 'WinGX publication routines (Farrugia, 1999)'
_computing_structure_refinement 'SHELXL-97 (Sheldrick, 2008)'
_computing_structure_solution 'SHELXS-97 (Sheldrick, 2008)'
_diffrn_ambient_temperature 100(2)
_diffrn_measured_fraction_theta_full 0.978
_diffrn_measured_fraction_theta_max 0.978
_diffrn_measurement_device_type 'ONYX CCD'
_diffrn_measurement_method CCD
_diffrn_radiation_monochromator graphite
_diffrn_radiation_probe x-ray
_diffrn_radiation_source 'Nova (Cu) X-ray Source'
_diffrn_radiation_type CuK\a
_diffrn_radiation_wavelength 1.54184
_diffrn_reflns_av_R_equivalents 0.0296
_diffrn_reflns_av_unetI/netI 0.0302
_diffrn_reflns_limit_h_max 11
_diffrn_reflns_limit_h_min -11
_diffrn_reflns_limit_k_max 28
_diffrn_reflns_limit_k_min -28
_diffrn_reflns_limit_l_max 18
_diffrn_reflns_limit_l_min -19
_diffrn_reflns_number 17884
_diffrn_reflns_theta_full 69.6
_diffrn_reflns_theta_max 69.6
_diffrn_reflns_theta_min 8.81
_exptl_absorpt_coefficient_mu 11.275
_exptl_absorpt_correction_T_max 1.00000
_exptl_absorpt_correction_T_min 0.56114
_exptl_absorpt_correction_type multi-scan
_exptl_absorpt_process_details
;
CrysAlisPro, Agilent Technologies,
Version 1.171.35.19 (release 27-10-2011 CrysAlis171 .NET)
(compiled Oct 27 2011,15:02:11)
Empirical absorption correction using spherical harmonics,
 implemented in SCALE3 ABSPACK scaling algorithm.
;
_exptl_crystal_colour orange
_exptl_crystal_density_diffrn 1.597
_exptl_crystal_density_method 'not measured'
_exptl_crystal_description plate
_exptl_crystal_F_000 1592
_exptl_crystal_size_max 0.11
_exptl_crystal_size_mid 0.1
_exptl_crystal_size_min 0.03
_platon_squeeze_details
;
;
_refine_diff_density_max 0.941
_refine_diff_density_min -0.654
_refine_diff_density_rms 0.101
_refine_ls_extinction_method none
_refine_ls_goodness_of_fit_ref 1.074
_refine_ls_hydrogen_treatment constr
_refine_ls_matrix_type full
_refine_ls_number_parameters 353
_refine_ls_number_reflns 6059
_refine_ls_number_restraints 0
_refine_ls_restrained_S_all 1.074
_refine_ls_R_factor_all 0.0345
_refine_ls_R_factor_gt 0.0303
_refine_ls_shift/su_max 0.001
_refine_ls_shift/su_mean 0
_refine_ls_structure_factor_coef Fsqd
_refine_ls_weighting_details 'calc w=1/[\s^2^(Fo^2^)+(0.0504P)^2^+2.6898P] where P=(Fo^2^+2Fc^2^)/3'
_refine_ls_weighting_scheme calc
_refine_ls_wR_factor_gt 0.0863
_refine_ls_wR_factor_ref 0.0888
_reflns_number_gt 5408
_reflns_number_total 6059
_reflns_threshold_expression >2\s(I)
_cod_data_source_file ic501857f_si_002.cif
_cod_data_source_block compound2a
_cod_depositor_comments 'Adding full bibliography for 4341286--4341289.cif.'
_cod_original_cell_volume 3295.72(13)
_cod_database_code 4341286

loop_
_symmetry_equiv_pos_as_xyz
'x, y, z'
'-x, y+1/2, -z+1/2'
'-x, -y, -z'
'x, -y-1/2, z-1/2'

loop_
_atom_site_label
_atom_site_type_symbol
_atom_site_fract_x
_atom_site_fract_y
_atom_site_fract_z
_atom_site_U_iso_or_equiv
_atom_site_adp_type
_atom_site_occupancy
_atom_site_symmetry_multiplicity
_atom_site_calc_flag
_atom_site_refinement_flags
Mo1 Mo 0.13946(3) -0.251311(10) 0.441174(18) 0.01704(9) Uani 1 1 d .
Mo2 Mo -0.12742(3) -0.325414(11) 0.400828(18) 0.01702(9) Uani 1 1 d .
Fe1 Fe -0.05255(6) -0.17020(2) 0.47761(4) 0.01951(13) Uani 1 1 d .
P1 P 0.13563(9) -0.35438(3) 0.47381(6) 0.01697(17) Uani 1 1 d .
P2 P -0.13096(10) -0.22882(4) 0.35859(6) 0.01957(18) Uani 1 1 d .
P3 P 0.00504(10) -0.26054(4) 0.54024(6) 0.01862(18) Uani 1 1 d .
O1 O 0.3471(3) -0.21551(12) 0.65032(19) 0.0356(6) Uani 1 1 d .
O2 O -0.1206(3) -0.35165(12) 0.20891(18) 0.0333(6) Uani 1 1 d .
O3 O -0.3321(3) -0.16796(12) 0.4963(2) 0.0343(6) Uani 1 1 d .
O4 O 0.1504(3) -0.11724(12) 0.6596(2) 0.0389(7) Uani 1 1 d .
O5 O -0.0773(4) -0.06950(14) 0.3619(2) 0.0593(10) Uani 1 1 d .
C1 C 0.2614(4) -0.22976(15) 0.5742(3) 0.0256(8) Uani 1 1 d .
C2 C -0.1154(4) -0.34112(15) 0.2811(3) 0.0236(7) Uani 1 1 d .
C3 C -0.2219(4) -0.16773(14) 0.4889(3) 0.0252(8) Uani 1 1 d .
C4 C 0.0734(4) -0.13793(15) 0.5895(3) 0.0267(8) Uani 1 1 d .
C5 C -0.0667(5) -0.10863(17) 0.4082(3) 0.0331(9) Uani 1 1 d .
C6 C -0.2197(5) -0.20522(17) 0.2330(2) 0.0300(8) Uani 1 1 d .
H6A H -0.3271 -0.2097 0.2066 0.045 Uiso 1 1 calc R
H6B H -0.1818 -0.2278 0.1977 0.045 Uiso 1 1 calc R
H6C H -0.1959 -0.166 0.2298 0.045 Uiso 1 1 calc R
C7 C 0.3653(4) -0.23800(17) 0.4345(3) 0.0301(8) Uani 1 1 d .
H7 H 0.4559 -0.2447 0.488 0.036 Uiso 1 1 calc R
C8 C 0.2834(5) -0.27768(16) 0.3629(3) 0.0295(8) Uani 1 1 d .
H8 H 0.312 -0.315 0.3606 0.035 Uiso 1 1 calc R
C9 C 0.1521(5) -0.25156(17) 0.2959(3) 0.0318(9) Uani 1 1 d .
H9 H 0.078 -0.2685 0.242 0.038 Uiso 1 1 calc R
C10 C 0.1524(5) -0.19472(18) 0.3250(3) 0.0344(9) Uani 1 1 d .
H10 H 0.078 -0.1679 0.293 0.041 Uiso 1 1 calc R
C11 C 0.2837(5) -0.18543(17) 0.4101(3) 0.0351(9) Uani 1 1 d .
H11 H 0.3121 -0.1516 0.444 0.042 Uiso 1 1 calc R
C12 C -0.3783(5) -0.32049(19) 0.3763(3) 0.0396(10) Uani 1 1 d .
H12 H -0.4355 -0.2877 0.3537 0.047 Uiso 1 1 calc R
C13 C -0.2924(5) -0.33295(19) 0.4701(3) 0.0385(10) Uani 1 1 d .
H13 H -0.2818 -0.3104 0.521 0.046 Uiso 1 1 calc R
C14 C -0.2221(5) -0.3867(2) 0.4759(4) 0.0593(17) Uani 1 1 d .
H14 H -0.1571 -0.4061 0.5303 0.071 Uiso 1 1 calc R
C15 C -0.2737(6) -0.40440(18) 0.3792(5) 0.0556(16) Uani 1 1 d .
H15 H -0.2486 -0.438 0.3588 0.067 Uiso 1 1 calc R
C16 C -0.3684(5) -0.3620(2) 0.3219(3) 0.0457(11) Uani 1 1 d .
H16 H -0.4171 -0.3625 0.2561 0.055 Uiso 1 1 calc R
C17 C 0.2353(4) -0.37417(14) 0.6020(2) 0.0197(7) Uani 1 1 d .
H17 H 0.1918 -0.3495 0.6334 0.024 Uiso 1 1 calc R
C18 C 0.2081(4) -0.43461(14) 0.6258(2) 0.0215(7) Uani 1 1 d .
H18A H 0.2573 -0.4614 0.602 0.026 Uiso 1 1 calc R
H18B H 0.1007 -0.4427 0.5953 0.026 Uiso 1 1 calc R
C19 C 0.2702(4) -0.44168(15) 0.7333(2) 0.0252(7) Uani 1 1 d .
H19A H 0.2138 -0.4175 0.7559 0.03 Uiso 1 1 calc R
H19B H 0.2568 -0.4807 0.7476 0.03 Uiso 1 1 calc R
C20 C 0.4370(4) -0.42626(16) 0.7845(3) 0.0292(8) Uani 1 1 d .
H20A H 0.4949 -0.4538 0.7688 0.035 Uiso 1 1 calc R
H20B H 0.4704 -0.4278 0.8523 0.035 Uiso 1 1 calc R
C21 C 0.4667(4) -0.36706(16) 0.7575(2) 0.0266(8) Uani 1 1 d .
H21A H 0.5745 -0.3598 0.7876 0.032 Uiso 1 1 calc R
H21B H 0.4193 -0.339 0.7805 0.032 Uiso 1 1 calc R
C22 C 0.4052(4) -0.36113(15) 0.6505(2) 0.0227(7) Uani 1 1 d .
H22A H 0.4576 -0.3872 0.6278 0.027 Uiso 1 1 calc R
H22B H 0.4224 -0.3228 0.635 0.027 Uiso 1 1 calc R
C23 C 0.1888(4) -0.40711(13) 0.4057(2) 0.0199(7) Uani 1 1 d .
H23 H 0.1615 -0.3895 0.3439 0.024 Uiso 1 1 calc R
C24 C 0.0948(4) -0.46170(14) 0.3848(2) 0.0218(7) Uani 1 1 d .
H24A H -0.0114 -0.452 0.358 0.026 Uiso 1 1 calc R
H24B H 0.1212 -0.4821 0.4435 0.026 Uiso 1 1 calc R
C25 C 0.1225(4) -0.50020(15) 0.3152(3) 0.0247(7) Uani 1 1 d .
H25A H 0.0657 -0.5351 0.3058 0.03 Uiso 1 1 calc R
H25B H 0.0868 -0.4812 0.2545 0.03 Uiso 1 1 calc R
C26 C 0.2898(4) -0.51420(15) 0.3524(3) 0.0254(8) Uani 1 1 d .
H26A H 0.305 -0.5359 0.3051 0.03 Uiso 1 1 calc R
H26B H 0.3227 -0.5373 0.409 0.03 Uiso 1 1 calc R
C27 C 0.3841(4) -0.45980(15) 0.3752(2) 0.0237(7) Uani 1 1 d .
H27A H 0.4903 -0.4696 0.402 0.028 Uiso 1 1 calc R
H27B H 0.3585 -0.4387 0.3172 0.028 Uiso 1 1 calc R
C28 C 0.3562(4) -0.42269(14) 0.4449(2) 0.0209(7) Uani 1 1 d .
H28A H 0.4158 -0.3883 0.4572 0.025 Uiso 1 1 calc R
H28B H 0.3881 -0.4428 0.5043 0.025 Uiso 1 1 calc R

loop_
_atom_site_aniso_label
_atom_site_aniso_U_11
_atom_site_aniso_U_22
_atom_site_aniso_U_33
_atom_site_aniso_U_23
_atom_site_aniso_U_13
_atom_site_aniso_U_12
Mo1 0.01436(15) 0.02026(14) 0.01584(15) 0.00177(9) 0.00617(12) -0.00014(10)
Mo2 0.01249(15) 0.02150(14) 0.01570(14) -0.00070(10) 0.00507(11) -0.00013(10)
Fe1 0.0200(3) 0.0205(3) 0.0173(3) 0.0006(2) 0.0076(2) 0.0006(2)
P1 0.0139(4) 0.0198(4) 0.0155(4) 0.0010(3) 0.0050(3) 0.0001(3)
P2 0.0174(4) 0.0239(4) 0.0159(4) 0.0020(3) 0.0061(3) 0.0031(3)
P3 0.0179(4) 0.0218(4) 0.0153(4) 0.0005(3) 0.0067(3) -0.0007(3)
O1 0.0254(15) 0.0445(16) 0.0257(14) -0.0096(12) 0.0013(12) -0.0033(12)
O2 0.0313(15) 0.0503(17) 0.0175(13) -0.0055(12) 0.0103(12) 0.0013(12)
O3 0.0233(15) 0.0474(17) 0.0344(15) -0.0089(12) 0.0148(13) -0.0031(12)
O4 0.0399(17) 0.0402(16) 0.0308(15) -0.0133(13) 0.0107(14) -0.0068(13)
O5 0.077(3) 0.0427(18) 0.047(2) 0.0198(16) 0.0171(19) -0.0078(17)
C1 0.0224(19) 0.0251(17) 0.029(2) 0.0008(15) 0.0108(17) -0.0005(14)
C2 0.0132(17) 0.0285(17) 0.0243(19) -0.0018(14) 0.0040(14) 0.0021(14)
C3 0.029(2) 0.0221(17) 0.0200(18) -0.0039(13) 0.0069(16) 0.0008(14)
C4 0.028(2) 0.0244(17) 0.029(2) -0.0011(15) 0.0140(17) -0.0002(15)
C5 0.034(2) 0.034(2) 0.0256(19) 0.0025(17) 0.0085(17) -0.0033(17)
C6 0.032(2) 0.039(2) 0.0178(17) 0.0046(15) 0.0097(16) 0.0102(17)
C7 0.0180(19) 0.043(2) 0.031(2) 0.0060(17) 0.0124(16) -0.0025(16)
C8 0.032(2) 0.0286(19) 0.041(2) 0.0036(16) 0.0274(19) 0.0000(16)
C9 0.031(2) 0.050(2) 0.0196(19) 0.0034(16) 0.0160(17) -0.0048(17)
C10 0.033(2) 0.040(2) 0.041(2) 0.0206(18) 0.0260(19) 0.0092(18)
C11 0.041(3) 0.0311(19) 0.048(3) -0.0016(18) 0.033(2) -0.0082(17)
C12 0.017(2) 0.053(3) 0.053(3) 0.010(2) 0.020(2) 0.0007(18)
C13 0.031(2) 0.053(3) 0.044(3) -0.015(2) 0.028(2) -0.0166(19)
C14 0.016(2) 0.083(4) 0.073(4) 0.059(3) 0.014(2) 0.002(2)
C15 0.052(3) 0.029(2) 0.114(5) -0.026(3) 0.063(3) -0.021(2)
C16 0.022(2) 0.070(3) 0.040(2) -0.011(2) 0.0091(19) -0.017(2)
C17 0.0168(17) 0.0234(16) 0.0172(16) -0.0001(13) 0.0062(13) -0.0006(13)
C18 0.0211(18) 0.0222(16) 0.0196(17) 0.0023(13) 0.0076(14) -0.0017(13)
C19 0.027(2) 0.0262(17) 0.0213(17) 0.0028(14) 0.0097(15) -0.0016(15)
C20 0.026(2) 0.037(2) 0.0173(17) 0.0073(15) 0.0036(15) 0.0004(16)
C21 0.0183(18) 0.036(2) 0.0213(18) 0.0012(15) 0.0052(15) -0.0036(15)
C22 0.0169(18) 0.0289(18) 0.0177(16) 0.0026(14) 0.0035(14) -0.0009(14)
C23 0.0209(18) 0.0197(15) 0.0191(16) -0.0008(13) 0.0090(14) 0.0009(13)
C24 0.0158(17) 0.0248(17) 0.0243(17) -0.0047(14) 0.0086(14) -0.0020(13)
C25 0.0205(18) 0.0273(17) 0.0262(18) -0.0048(14) 0.0104(15) -0.0022(14)
C26 0.0236(19) 0.0259(17) 0.0276(19) -0.0040(15) 0.0123(16) 0.0035(14)
C27 0.0181(18) 0.0278(17) 0.0245(18) 0.0022(14) 0.0090(15) 0.0043(14)
C28 0.0156(17) 0.0237(16) 0.0209(17) 0.0015(13) 0.0060(14) -0.0022(13)

loop_
_atom_type_symbol
_atom_type_description
_atom_type_scat_dispersion_real
_atom_type_scat_dispersion_imag
_atom_type_scat_source
C C 0.0181 0.0091 'International Tables Vol C Tables 4.2.6.8 and 6.1.1.4'
H H 0 0 'International Tables Vol C Tables 4.2.6.8 and 6.1.1.4'
Fe Fe -1.1336 3.1974 'International Tables Vol C Tables 4.2.6.8 and 6.1.1.4'
Mo Mo -0.0483 2.7339 'International Tables Vol C Tables 4.2.6.8 and 6.1.1.4'
O O 0.0492 0.0322 'International Tables Vol C Tables 4.2.6.8 and 6.1.1.4'
P P 0.2955 0.4335 'International Tables Vol C Tables 4.2.6.8 and 6.1.1.4'

loop_
_geom_angle_atom_site_label_1
_geom_angle_atom_site_label_2
_geom_angle_atom_site_label_3
_geom_angle
C1 Mo1 C11 84.88(15)
C1 Mo1 C7 82.46(15)
C11 Mo1 C7 36.20(14)
C1 Mo1 C10 118.21(15)
C11 Mo1 C10 35.45(15)
C7 Mo1 C10 59.16(14)
C1 Mo1 C8 113.76(15)
C11 Mo1 C8 59.07(13)
C7 Mo1 C8 35.22(14)
C10 Mo1 C8 58.26(13)
C1 Mo1 C9 140.15(15)
C11 Mo1 C9 59.04(15)
C7 Mo1 C9 58.67(14)
C10 Mo1 C9 35.25(14)
C8 Mo1 C9 34.62(14)
C1 Mo1 P2 120.97(11)
C11 Mo1 P2 112.01(11)
C7 Mo1 P2 142.76(10)
C10 Mo1 P2 83.66(10)
C8 Mo1 P2 123.54(10)
C9 Mo1 P2 90.27(11)
C1 Mo1 P3 66.07(11)
C11 Mo1 P3 138.87(10)
C7 Mo1 P3 147.90(10)
C10 Mo1 P3 141.88(10)
C8 Mo1 P3 158.96(9)
C9 Mo1 P3 153.39(11)
P2 Mo1 P3 65.60(3)
C1 Mo1 P1 95.15(10)
C11 Mo1 P1 140.32(11)
C7 Mo1 P1 104.31(10)
C10 Mo1 P1 137.50(11)
C8 Mo1 P1 85.42(9)
C9 Mo1 P1 102.25(10)
P2 Mo1 P1 101.91(3)
P3 Mo1 P1 73.79(3)
C1 Mo1 Fe1 76.36(11)
C11 Mo1 Fe1 97.01(10)
C7 Mo1 Fe1 130.44(10)
C10 Mo1 Fe1 92.96(10)
C8 Mo1 Fe1 151.16(9)
C9 Mo1 Fe1 121.06(10)
P2 Mo1 Fe1 46.64(2)
P3 Mo1 Fe1 49.68(2)
P1 Mo1 Fe1 121.64(2)
C1 Mo1 Mo2 116.15(11)
C11 Mo1 Mo2 157.04(12)
C7 Mo1 Mo2 148.52(10)
C10 Mo1 Mo2 121.62(11)
C8 Mo1 Mo2 114.90(10)
C9 Mo1 Mo2 102.65(10)
P2 Mo1 Mo2 50.35(2)
P3 Mo1 Mo2 53.76(2)
P1 Mo1 Mo2 51.67(2)
Fe1 Mo1 Mo2 80.333(13)
C2 Mo2 C15 90.63(17)
C2 Mo2 C16 84.56(15)
C15 Mo2 C16 35.24(19)
C2 Mo2 C14 125.7(2)
C15 Mo2 C14 36.4(2)
C16 Mo2 C14 59.06(17)
C2 Mo2 C12 111.36(15)
C15 Mo2 C12 57.35(16)
C16 Mo2 C12 33.29(16)
C14 Mo2 C12 58.16(15)
C2 Mo2 C13 141.54(15)
C15 Mo2 C13 58.70(15)
C16 Mo2 C13 56.97(16)
C14 Mo2 C13 35.68(18)
C12 Mo2 C13 33.99(16)
C2 Mo2 P2 84.84(11)
C15 Mo2 P2 144.19(15)
C16 Mo2 P2 108.97(14)
C14 Mo2 P2 141.73(15)
C12 Mo2 P2 91.43(11)
C13 Mo2 P2 106.18(12)
C2 Mo2 P1 83.69(10)
C15 Mo2 P1 108.44(14)
C16 Mo2 P1 141.47(14)
C14 Mo2 P1 100.17(11)
C12 Mo2 P1 157.98(11)
C13 Mo2 P1 125.56(12)
P2 Mo2 P1 106.32(3)
C2 Mo2 P3 135.90(10)
C15 Mo2 P3 132.24(15)
C16 Mo2 P3 135.05(12)
C14 Mo2 P3 95.90(16)
C12 Mo2 P3 102.39(12)
C13 Mo2 P3 80.64(11)
P2 Mo2 P3 66.33(3)
P1 Mo2 P3 74.11(3)
C2 Mo2 Mo1 83.50(10)
C15 Mo2 Mo1 161.33(13)
C16 Mo2 Mo1 159.26(13)
C14 Mo2 Mo1 140.99(13)
C12 Mo2 Mo1 141.16(11)
C13 Mo2 Mo1 132.81(10)
P2 Mo2 Mo1 53.06(2)
P1 Mo2 Mo1 53.39(2)
P3 Mo2 Mo1 52.64(2)
C3 Fe1 C5 102.64(18)
C3 Fe1 C4 99.13(17)
C5 Fe1 C4 95.08(17)
C3 Fe1 P2 96.91(12)
C5 Fe1 P2 94.89(13)
C4 Fe1 P2 158.76(12)
C3 Fe1 P3 92.91(12)
C5 Fe1 P3 161.52(14)
C4 Fe1 P3 92.21(12)
P2 Fe1 P3 73.10(3)
C3 Fe1 Mo1 140.48(11)
C5 Fe1 Mo1 106.75(14)
C4 Fe1 Mo1 103.90(12)
P2 Fe1 Mo1 55.17(3)
P3 Fe1 Mo1 54.91(2)
C23 P1 C17 107.99(15)
C23 P1 Mo2 115.68(11)
C17 P1 Mo2 121.22(11)
C23 P1 Mo1 119.73(11)
C17 P1 Mo1 114.71(11)
Mo2 P1 Mo1 74.94(2)
C6 P2 Fe1 123.19(13)
C6 P2 Mo2 121.90(13)
Fe1 P2 Mo2 114.33(4)
C6 P2 Mo1 120.90(13)
Fe1 P2 Mo1 78.19(3)
Mo2 P2 Mo1 76.59(3)
C6 P2 P3 178.00(14)
Fe1 P2 P3 55.72(3)
Mo2 P2 P3 59.47(3)
Mo1 P2 P3 57.57(3)
Fe1 P3 Mo1 75.41(3)
Fe1 P3 Mo2 104.66(3)
Mo1 P3 Mo2 73.61(2)
Fe1 P3 P2 51.18(3)
Mo1 P3 P2 56.83(3)
Mo2 P3 P2 54.20(3)
O1 C1 Mo1 172.1(3)
O2 C2 Mo2 174.3(3)
O3 C3 Fe1 177.8(3)
O4 C4 Fe1 178.8(4)
O5 C5 Fe1 178.7(4)
P2 C6 H6A 109.5
P2 C6 H6B 109.5
H6A C6 H6B 109.5
P2 C6 H6C 109.5
H6A C6 H6C 109.5
H6B C6 H6C 109.5
C8 C7 C11 107.7(4)
C8 C7 Mo1 74.0(2)
C11 C7 Mo1 71.8(2)
C8 C7 H7 126.2
C11 C7 H7 126.2
Mo1 C7 H7 119.8
C9 C8 C7 108.8(3)
C9 C8 Mo1 72.8(2)
C7 C8 Mo1 70.7(2)
C9 C8 H8 125.6
C7 C8 H8 125.6
Mo1 C8 H8 122.5
C8 C9 C10 107.7(4)
C8 C9 Mo1 72.6(2)
C10 C9 Mo1 71.0(2)
C8 C9 H9 126.1
C10 C9 H9 126.1
Mo1 C9 H9 122
C11 C10 C9 108.9(4)
C11 C10 Mo1 71.8(2)
C9 C10 Mo1 73.7(2)
C11 C10 H10 125.6
C9 C10 H10 125.6
Mo1 C10 H10 120.6
C10 C11 C7 106.9(4)
C10 C11 Mo1 72.7(2)
C7 C11 Mo1 72.0(2)
C10 C11 H11 126.5
C7 C11 H11 126.5
Mo1 C11 H11 120.7
C16 C12 C13 110.5(4)
C16 C12 Mo2 72.1(2)
C13 C12 Mo2 73.2(2)
C16 C12 H12 124.8
C13 C12 H12 124.8
Mo2 C12 H12 121.6
C12 C13 C14 108.0(4)
C12 C13 Mo2 72.8(2)
C14 C13 Mo2 71.1(2)
C12 C13 H13 126
C14 C13 H13 126
Mo2 C13 H13 121.8
C13 C14 C15 104.9(4)
C13 C14 Mo2 73.3(2)
C15 C14 Mo2 70.7(2)
C13 C14 H14 127.6
C15 C14 H14 127.6
Mo2 C14 H14 120.4
C16 C15 C14 107.4(4)
C16 C15 Mo2 73.2(2)
C14 C15 Mo2 72.9(2)
C16 C15 H15 126.3
C14 C15 H15 126.3
Mo2 C15 H15 119.5
C12 C16 C15 109.3(4)
C12 C16 Mo2 74.7(3)
C15 C16 Mo2 71.6(2)
C12 C16 H16 125.4
C15 C16 H16 125.4
Mo2 C16 H16 120.1
C18 C17 C22 109.8(3)
C18 C17 P1 115.6(2)
C22 C17 P1 114.8(2)
C18 C17 H17 105.1
C22 C17 H17 105.1
P1 C17 H17 105.1
C17 C18 C19 110.2(3)
C17 C18 H18A 109.6
C19 C18 H18A 109.6
C17 C18 H18B 109.6
C19 C18 H18B 109.6
H18A C18 H18B 108.1
C20 C19 C18 111.4(3)
C20 C19 H19A 109.4
C18 C19 H19A 109.4
C20 C19 H19B 109.4
C18 C19 H19B 109.4
H19A C19 H19B 108
C19 C20 C21 111.7(3)
C19 C20 H20A 109.3
C21 C20 H20A 109.3
C19 C20 H20B 109.3
C21 C20 H20B 109.3
H20A C20 H20B 107.9
C20 C21 C22 111.2(3)
C20 C21 H21A 109.4
C22 C21 H21A 109.4
C20 C21 H21B 109.4
C22 C21 H21B 109.4
H21A C21 H21B 108
C21 C22 C17 109.8(3)
C21 C22 H22A 109.7
C17 C22 H22A 109.7
C21 C22 H22B 109.7
C17 C22 H22B 109.7
H22A C22 H22B 108.2
C28 C23 C24 109.2(3)
C28 C23 P1 117.4(2)
C24 C23 P1 112.4(2)
C28 C23 H23 105.6
C24 C23 H23 105.6
P1 C23 H23 105.6
C23 C24 C25 111.2(3)
C23 C24 H24A 109.4
C25 C24 H24A 109.4
C23 C24 H24B 109.4
C25 C24 H24B 109.4
H24A C24 H24B 108
C26 C25 C24 111.2(3)
C26 C25 H25A 109.4
C24 C25 H25A 109.4
C26 C25 H25B 109.4
C24 C25 H25B 109.4
H25A C25 H25B 108
C25 C26 C27 110.7(3)
C25 C26 H26A 109.5
C27 C26 H26A 109.5
C25 C26 H26B 109.5
C27 C26 H26B 109.5
H26A C26 H26B 108.1
C28 C27 C26 111.1(3)
C28 C27 H27A 109.4
C26 C27 H27A 109.4
C28 C27 H27B 109.4
C26 C27 H27B 109.4
H27A C27 H27B 108
C27 C28 C23 111.1(3)
C27 C28 H28A 109.4
C23 C28 H28A 109.4
C27 C28 H28B 109.4
C23 C28 H28B 109.4
H28A C28 H28B 108

loop_
_geom_bond_atom_site_label_1
_geom_bond_atom_site_label_2
_geom_bond_distance
Mo1 C1 1.965(4)
Mo1 C11 2.307(4)
Mo1 C7 2.308(4)
Mo1 C10 2.318(4)
Mo1 C8 2.351(4)
Mo1 C9 2.353(4)
Mo1 P2 2.4565(9)
Mo1 P3 2.4769(9)
Mo1 P1 2.4852(8)
Mo1 Fe1 2.9294(6)
Mo1 Mo2 2.9897(4)
Mo2 C2 1.983(4)
Mo2 C15 2.288(4)
Mo2 C16 2.309(4)
Mo2 C14 2.316(4)
Mo2 C12 2.341(4)
Mo2 C13 2.346(4)
Mo2 P2 2.3665(9)
Mo2 P1 2.4289(8)
Mo2 P3 2.5133(9)
Fe1 C3 1.766(4)
Fe1 C5 1.785(4)
Fe1 C4 1.812(4)
Fe1 P2 2.1759(10)
Fe1 P3 2.3078(10)
P1 C23 1.867(3)
P1 C17 1.871(3)
P2 C6 1.859(4)
P2 P3 2.6724(12)
O1 C1 1.168(4)
O2 C2 1.144(4)
O3 C3 1.149(5)
O4 C4 1.136(5)
O5 C5 1.151(5)
C6 H6A 0.96
C6 H6B 0.96
C6 H6C 0.96
C7 C8 1.410(6)
C7 C11 1.434(6)
C7 H7 0.93
C8 C9 1.400(6)
C8 H8 0.93
C9 C10 1.415(6)
C9 H9 0.93
C10 C11 1.408(6)
C10 H10 0.93
C11 H11 0.93
C12 C16 1.332(6)
C12 C13 1.370(6)
C12 H12 0.93
C13 C14 1.428(7)
C13 H13 0.93
C14 C15 1.437(8)
C14 H14 0.93
C15 C16 1.392(7)
C15 H15 0.93
C16 H16 0.93
C17 C18 1.527(4)
C17 C22 1.537(5)
C17 H17 0.98
C18 C19 1.534(5)
C18 H18A 0.97
C18 H18B 0.97
C19 C20 1.524(5)
C19 H19A 0.97
C19 H19B 0.97
C20 C21 1.525(5)
C20 H20A 0.97
C20 H20B 0.97
C21 C22 1.525(5)
C21 H21A 0.97
C21 H21B 0.97
C22 H22A 0.97
C22 H22B 0.97
C23 C28 1.533(5)
C23 C24 1.534(4)
C23 H23 0.98
C24 C25 1.541(4)
C24 H24A 0.97
C24 H24B 0.97
C25 C26 1.527(5)
C25 H25A 0.97
C25 H25B 0.97
C26 C27 1.531(5)
C26 H26A 0.97
C26 H26B 0.97
C27 C28 1.525(5)
C27 H27A 0.97
C27 H27B 0.97
C28 H28A 0.97
C28 H28B 0.97

loop_
_platon_squeeze_void_nr
_platon_squeeze_void_average_x
_platon_squeeze_void_average_y
_platon_squeeze_void_average_z
_platon_squeeze_void_volume
_platon_squeeze_void_count_electrons
_platon_squeeze_void_content
1 0.001 1.000 0.500 216 24 ' '
2 0.498 0.500 1.000 216 24 ' '
